data_2000766
loop_
_publ_author_name
'Friesen, R. W.'
'Kolaczewska, A. E.'
'Lough, A. J.'

_publ_section_title
;
 <i>trans</i>-5-(<i>n</i>-Heptyl)-4-(1-iodovinyl)-2-oxazolidinone and
 <i>syn</i>-[4-cyclohexyl-2-iodo-3-(<i>N</i>-tosylamino)-1-buten-4-yl]
 acetate
;
_journal_issue 7
_journal_name_full 'Acta Crystallographica Section C'
_journal_page_first 1275
_journal_page_last 1279
_journal_paper_doi 10.1107/S0108270191014130
_journal_volume 48
_journal_year 1992
_chemical_formula_sum 'C12 H20 I N O2'
_chemical_formula_weight 337.2
_symmetry_cell_setting monoclinic
_symmetry_space_group_name_Hall '-P 2yab'
_symmetry_space_group_name_H-M 'P 1 21/a 1'
_cell_angle_alpha 90
_cell_angle_beta 106.060(10)
_cell_angle_gamma 90
_cell_formula_units_Z 4
_cell_length_a 13.820(2)
_cell_length_b 6.2050(10)
_cell_length_c 17.550(3)
_cell_volume 1446.2(4)
_diffrn_radiation_type Mo
_diffrn_radiation_wavelength 0.71073
_exptl_absorpt_coefficient_mu 2.18
_exptl_crystal_density_diffrn 1.55
_exptl_crystal_F_000 672
_cod_data_source_file cd0061.cif
_cod_data_source_block cd0061a
_cod_depositor_comments
;
 Adding the _atom_site_type_symbol data item.

 Antanas Vaitkus,
 2017-01-19
;
_cod_original_formula_sum 'C12 H20 I1 N1 O2'
_cod_database_code 2000766

loop_
_atom_site_label
_atom_site_type_symbol
_atom_site_fract_x
_atom_site_fract_y
_atom_site_fract_z
_atom_site_U_iso_or_equiv
I I .08644(2) .10489(4) .61369(2) .05653(17)
O1 O -.1640(2) -.0467(4) .69280(15) .0616(7)
C2 C -.2023(3) -.0688(5) .6128(2) .0472(7)
N3 N -.1730(2) .0922(4) .57671(18) .0464(7)
HN H -.2082(8) .1141(8) .5386(8) .0173(8)
C4 C -.1200(2) .2595(5) .6289(2) .0453(7)
C5 C -.1036(3) .1500(5) .7104(2) .0501(7)
O6 O -.2528(2) -.2249(5) .58576(17) .0643(7)
C7 C -.02607(14) .3362(2) .6107(2) .0522(7)
C8 C -.01098(13) .5364(3) .5917(3) .0864(8)
C9 C -.1340(3) .2844(6) .7710(2) .0636(8)
C10 C -.1000(3) .1908(7) .8534(3) .0765(8)
C11 C -.1392(4) .3132(7) .9134(3) .0888(8)
C12 C -.1026(4) .2316(7) .9968(3) .0908(8)
C13 C -.1451(5) .3495(7) 1.0564(3) .1068(8)
C14 C -.1067(5) .2556(7) 1.1397(3) .1164(8)
C15 C -.1477(6) .3683(7) 1.1993(4) .1621(8)
H4 H -.1557 .3918 .6246 ?
H5 H -.0340 .1247 .7340 ?
H81 H -.0643 .6384 .5822 ?
H82 H .0532 .5791 .5869 ?
H91 H -.1053 .4238 .7718 ?
H92 H -.2054 .2959 .7561 ?
H101 H -.1231 .0462 .8515 ?
H102 H -.0285 .1927 .8704 ?
H111 H -.2106 .3049 .8975 ?
H112 H -.1190 .4595 .9129 ?
H121 H -.1207 .0839 .9969 ?
H122 H -.0314 .2450 1.0134 ?
H131 H -.1259 .4968 1.0578 ?
H132 H -.2164 .3389 1.0399 ?
H141 H -.0353 .2667 1.1560 ?
H142 H -.1256 .1082 1.1380 ?
H151 H -.1213 .3033 1.2498 ?
H152 H -.2190 .3573 1.1840 ?
H153 H -.1287 .5158 1.2020 ?

loop_
_geom_bond_atom_site_label_1
_geom_bond_atom_site_label_2
_geom_bond_distance
I C7 2.1058(19)
O1 C2 1.364(4)
O1 C5 1.462(4)
C2 N3 1.305(4)
C2 O6 1.211(4)
N3 HN 0.722(13)
N3 C4 1.443(4)
C4 C5 1.542(5)
C4 C7 1.498(4)
C5 C9 1.500(5)
C7 C8 1.318(3)
C9 C10 1.508(6)
C10 C11 1.514(6)
C11 C12 1.498(6)
C12 C13 1.521(7)
C13 C14 1.525(7)
C14 C15 1.494(9)
